data_4109672
loop_
_publ_author_name
'Holger Braunschweig'
'Thomas Kupfer'
'Matthias Lutz'
'Krzysztof Radacki'

_publ_contact_author_address
; Institut fuer Anorganische Chemie
Universitaet Wuerzburg
Am Hubland
97074 Wuerzburg, Germany
;
_publ_contact_author_email H.Braunschweig@mail.uni-wuerzburg.de
_publ_contact_author_fax +49-931-8884623
_publ_contact_author_name 'Prof. Dr. Holger Braunschweig'
_publ_contact_author_phone +49-931-8885260
_publ_section_title
;
 Ansa [1]Trochrocenophanes and Their Related Unstrained 1,1'-Disubstituted
 Counterparts: Synthesis and Electronic Structure
;
_journal_name_full 'Journal of the American Chemical Society'
_journal_page_first 8893
_journal_page_last 8906
_journal_paper_doi 10.1021/ja0724947
_journal_volume 129
_journal_year 2007
_chemical_formula_moiety 'C18 H16 Cr'
_chemical_formula_sum 'C18 H16 Cr'
_chemical_formula_weight 284.31
_chemical_name_common
;
?
;
_chemical_name_systematic
; 
?
;
_space_group_IT_number 4
_symmetry_cell_setting monoclinic
_symmetry_space_group_name_Hall 'P 2yb'
_symmetry_space_group_name_H-M 'P 1 21 1'
_atom_sites_solution_hydrogens geom
_atom_sites_solution_primary direct
_atom_sites_solution_secondary difmap
_audit_creation_method SHELXL-97
_cell_angle_alpha 90.00
_cell_angle_beta 97.715(4)
_cell_angle_gamma 90.00
_cell_formula_units_Z 4
_cell_length_a 10.7402(8)
_cell_length_b 7.7821(6)
_cell_length_c 15.8286(11)
_cell_measurement_reflns_used 8970
_cell_measurement_temperature 100(2)
_cell_measurement_theta_max 26.05
_cell_measurement_theta_min 3.24
_cell_volume 1311.00(17)
_computing_cell_refinement 'Saint+ ver. 7.12A (Bruker AXS)'
_computing_data_collection 'APEX2 ver. 1.0-27 (Bruker AXS)'
_computing_data_reduction 'Saint+ ver. 7.12A (Bruker AXS)'
_computing_molecular_graphics 'XP ver. 5.1 (Bruker AXS, 1998)'
_computing_publication_material 'SHELXL-97 (Sheldrick, 1997)'
_computing_structure_refinement 'SHELXL-97 (Sheldrick, 1997)'
_computing_structure_solution 'SHELXS-97 (Sheldrick, 1990)'
_diffrn_ambient_temperature 100(2)
_diffrn_measured_fraction_theta_full 0.993
_diffrn_measured_fraction_theta_max 0.991
_diffrn_measurement_device_type 'CCD area detector'
_diffrn_measurement_method 'phi and omega scans'
_diffrn_radiation_monochromator 'multi-layer mirror'
_diffrn_radiation_source 'rotating anode'
_diffrn_radiation_type MoK\a
_diffrn_radiation_wavelength 0.71073
_diffrn_reflns_av_R_equivalents 0.0000
_diffrn_reflns_av_sigmaI/netI 0.0154
_diffrn_reflns_limit_h_max 13
_diffrn_reflns_limit_h_min -13
_diffrn_reflns_limit_k_max 9
_diffrn_reflns_limit_k_min 0
_diffrn_reflns_limit_l_max 19
_diffrn_reflns_limit_l_min 0
_diffrn_reflns_number 3943
_diffrn_reflns_theta_full 26.00
_diffrn_reflns_theta_max 26.07
_diffrn_reflns_theta_min 1.30
_exptl_absorpt_coefficient_mu 0.853
_exptl_absorpt_correction_T_max 0.9749
_exptl_absorpt_correction_T_min 0.8615
_exptl_absorpt_correction_type multi-scan
_exptl_absorpt_process_details 'Sadabs 2004/1 (Brucker Nonius 2004)'
_exptl_crystal_colour green
_exptl_crystal_density_diffrn 1.440
_exptl_crystal_description plate
_exptl_crystal_F_000 592
_exptl_crystal_size_max 0.18
_exptl_crystal_size_mid 0.11
_exptl_crystal_size_min 0.03
_refine_diff_density_max 0.348
_refine_diff_density_min -0.478
_refine_diff_density_rms 0.054
_refine_ls_abs_structure_details 'Flack H D (1983), Acta Cryst. A39, 876-881'
_refine_ls_abs_structure_Flack 0.05(3)
_refine_ls_extinction_method none
_refine_ls_goodness_of_fit_ref 1.134
_refine_ls_hydrogen_treatment constr
_refine_ls_matrix_type full
_refine_ls_number_parameters 344
_refine_ls_number_reflns 3943
_refine_ls_number_restraints 1
_refine_ls_restrained_S_all 1.133
_refine_ls_R_factor_all 0.0336
_refine_ls_R_factor_gt 0.0314
_refine_ls_shift/su_max 0.001
_refine_ls_shift/su_mean 0.000
_refine_ls_structure_factor_coef Fsqd
_refine_ls_weighting_details 'calc w=1/[\s^2^(Fo^2^)+(0.0455P)^2^+1.1314P] where P=(Fo^2^+2Fc^2^)/3'
_refine_ls_weighting_scheme calc
_refine_ls_wR_factor_gt 0.0854
_refine_ls_wR_factor_ref 0.0879
_reflns_number_gt 3756
_reflns_number_total 3943
_reflns_threshold_expression >2sigma(I)
_cod_data_source_file ja0724947si20070410_071816.cif
_cod_data_source_block twin5
_cod_original_sg_symbol_Hall 'P 2yb '
_cod_database_code 4109672

loop_
_symmetry_equiv_pos_as_xyz
'x, y, z'
'-x, y+1/2, -z'

loop_
_atom_site_label
_atom_site_type_symbol
_atom_site_fract_x
_atom_site_fract_y
_atom_site_fract_z
_atom_site_U_iso_or_equiv
_atom_site_adp_type
_atom_site_occupancy
_atom_site_symmetry_multiplicity
_atom_site_calc_flag
_atom_site_refinement_flags
Cr1 Cr 0.41412(4) 1.09510(7) 0.67266(3) 0.01030(13) Uani 1 1 d .
C11 C 1.0841(3) 0.6350(5) 0.7735(2) 0.0153(8) Uani 1 1 d .
H11A H 1.1207 0.5853 0.8258 0.018 Uiso 1 1 calc R
C12 C 1.1256(3) 0.5682(5) 0.6991(2) 0.0149(8) Uani 1 1 d .
H12A H 1.1853 0.4777 0.7077 0.018 Uiso 1 1 calc R
C13 C 1.0900(3) 0.6181(6) 0.6139(2) 0.0152(8) Uani 1 1 d .
H13A H 1.1309 0.5594 0.5727 0.018 Uiso 1 1 calc R
C14 C 1.0018(3) 0.7435(5) 0.5814(2) 0.0175(8) Uani 1 1 d .
H14A H 0.9898 0.7565 0.5212 0.021 Uiso 1 1 calc R
C15 C 0.9293(3) 0.8514(5) 0.6261(2) 0.0165(8) Uani 1 1 d .
H15A H 0.8749 0.9279 0.5920 0.020 Uiso 1 1 calc R
C16 C 0.9260(3) 0.8625(5) 0.7140(2) 0.0170(8) Uani 1 1 d .
H16A H 0.8700 0.9455 0.7317 0.020 Uiso 1 1 calc R
C17 C 0.9954(3) 0.7658(5) 0.7799(2) 0.0136(7) Uani 1 1 d .
H17A H 0.9800 0.7928 0.8362 0.016 Uiso 1 1 calc R
C21 C 0.8376(3) 0.3828(5) 0.7414(2) 0.0131(7) Uani 1 1 d .
C22 C 0.7483(3) 0.5184(5) 0.7223(2) 0.0163(8) Uani 1 1 d .
H22A H 0.7106 0.5837 0.7628 0.020 Uiso 1 1 calc R
C23 C 0.7256(3) 0.5387(5) 0.6325(3) 0.0175(9) Uani 1 1 d .
H23A H 0.6692 0.6182 0.6022 0.021 Uiso 1 1 calc R
C24 C 0.8027(4) 0.4186(5) 0.5960(3) 0.0181(8) Uani 1 1 d .
H24A H 0.8068 0.4045 0.5368 0.022 Uiso 1 1 calc R
C25 C 0.8719(3) 0.3243(5) 0.6620(2) 0.0142(8) Uani 1 1 d .
H25A H 0.9312 0.2367 0.6551 0.017 Uiso 1 1 calc R
Cr2 Cr 0.92390(4) 0.59316(7) 0.67726(3) 0.01022(13) Uani 1 1 d .
C41 C 0.3112(3) 1.1323(5) 0.7792(2) 0.0163(8) Uani 1 1 d .
H41A H 0.3044 1.0794 0.8325 0.020 Uiso 1 1 calc R
C42 C 0.2284(3) 1.0702(5) 0.7094(2) 0.0175(8) Uani 1 1 d .
H42A H 0.1733 0.9807 0.7216 0.021 Uiso 1 1 calc R
C43 C 0.2169(3) 1.1240(6) 0.6241(2) 0.0194(9) Uani 1 1 d .
H43A H 0.1539 1.0676 0.5862 0.023 Uiso 1 1 calc R
C44 C 0.2865(4) 1.2506(6) 0.5871(2) 0.0202(9) Uani 1 1 d .
H44A H 0.2649 1.2667 0.5274 0.024 Uiso 1 1 calc R
C45 C 0.3831(4) 1.3560(5) 0.6266(3) 0.0224(9) Uani 1 1 d .
H45A H 0.4181 1.4344 0.5902 0.027 Uiso 1 1 calc R
C46 C 0.4352(3) 1.3608(5) 0.7131(3) 0.0179(8) Uani 1 1 d .
H46A H 0.5011 1.4414 0.7275 0.022 Uiso 1 1 calc R
C47 C 0.4022(3) 1.2617(5) 0.7808(2) 0.0165(8) Uani 1 1 d .
H47A H 0.4479 1.2856 0.8352 0.020 Uiso 1 1 calc R
C51 C 0.5360(3) 0.8882(5) 0.7276(2) 0.0161(8) Uani 1 1 d .
C52 C 0.4553(3) 0.8263(5) 0.6549(2) 0.0141(7) Uani 1 1 d .
H52A H 0.3943 0.7381 0.6552 0.017 Uiso 1 1 calc R
C53 C 0.4817(4) 0.9186(5) 0.5821(2) 0.0184(8) Uani 1 1 d .
H53A H 0.4420 0.9026 0.5253 0.022 Uiso 1 1 calc R
C54 C 0.5765(4) 1.0373(6) 0.6089(3) 0.0258(10) Uani 1 1 d .
H54A H 0.6124 1.1163 0.5733 0.031 Uiso 1 1 calc R
C55 C 0.6100(3) 1.0201(5) 0.6977(3) 0.0206(9) Uani 1 1 d .
H55A H 0.6719 1.0861 0.7319 0.025 Uiso 1 1 calc R
C31 C 0.8805(3) 0.3081(5) 0.8261(2) 0.0151(7) Uani 1 1 d .
C32 C 0.8065(4) 0.3223(5) 0.8924(2) 0.0206(8) Uani 1 1 d .
H32A H 0.7310 0.3875 0.8841 0.025 Uiso 1 1 calc R
C33 C 0.8432(4) 0.2411(6) 0.9703(2) 0.0265(10) Uani 1 1 d .
H33A H 0.7924 0.2508 1.0149 0.032 Uiso 1 1 calc R
C34 C 0.9528(4) 0.1467(5) 0.9830(3) 0.0277(10) Uani 1 1 d .
H34A H 0.9767 0.0902 1.0359 0.033 Uiso 1 1 calc R
C35 C 1.0281(4) 0.1343(5) 0.9189(2) 0.0244(9) Uani 1 1 d .
H35A H 1.1044 0.0710 0.9279 0.029 Uiso 1 1 calc R
C36 C 0.9916(4) 0.2145(5) 0.8415(2) 0.0174(8) Uani 1 1 d .
H36A H 1.0438 0.2054 0.7977 0.021 Uiso 1 1 calc R
C61 C 0.5424(4) 0.8189(5) 0.8153(2) 0.0184(8) Uani 1 1 d .
C62 C 0.4480(4) 0.7152(5) 0.8382(3) 0.0266(9) Uani 1 1 d .
H62A H 0.3754 0.6951 0.7982 0.032 Uiso 1 1 calc R
C63 C 0.4567(6) 0.6393(6) 0.9186(3) 0.0426(13) Uani 1 1 d .
H63A H 0.3914 0.5672 0.9331 0.051 Uiso 1 1 calc R
C64 C 0.5617(6) 0.6706(7) 0.9767(3) 0.0535(17) Uani 1 1 d .
H64A H 0.5689 0.6190 1.0315 0.064 Uiso 1 1 calc R
C65 C 0.6566(6) 0.7762(8) 0.9562(3) 0.0538(18) Uani 1 1 d .
H65A H 0.7283 0.7973 0.9970 0.065 Uiso 1 1 calc R
C66 C 0.6472(4) 0.8517(6) 0.8758(3) 0.0330(11) Uani 1 1 d .
H66A H 0.7120 0.9255 0.8620 0.040 Uiso 1 1 calc R

loop_
_atom_site_aniso_label
_atom_site_aniso_U_11
_atom_site_aniso_U_22
_atom_site_aniso_U_33
_atom_site_aniso_U_23
_atom_site_aniso_U_13
_atom_site_aniso_U_12
Cr1 0.0074(2) 0.0078(3) 0.0159(2) -0.0008(3) 0.00235(18) 0.0007(3)
C11 0.0110(15) 0.013(2) 0.0212(17) 0.0010(14) -0.0012(13) -0.0048(14)
C12 0.0068(14) 0.009(2) 0.0280(19) 0.0018(15) 0.0007(13) -0.0016(14)
C13 0.0103(15) 0.012(2) 0.0241(17) -0.0013(16) 0.0065(13) -0.0017(16)
C14 0.0165(18) 0.018(2) 0.0171(18) 0.0025(15) 0.0007(14) -0.0073(17)
C15 0.0104(17) 0.0124(19) 0.025(2) 0.0043(15) -0.0023(14) -0.0054(16)
C16 0.0157(19) 0.0066(18) 0.029(2) -0.0022(15) 0.0045(16) -0.0007(16)
C17 0.0128(17) 0.0124(18) 0.0156(17) -0.0021(14) 0.0018(13) -0.0054(15)
C21 0.0070(16) 0.0110(18) 0.0219(19) -0.0042(15) 0.0039(13) -0.0036(14)
C22 0.0096(17) 0.0133(18) 0.026(2) 0.0006(16) 0.0024(14) -0.0046(15)
C23 0.0098(17) 0.015(2) 0.026(2) 0.0019(15) -0.0023(14) -0.0033(14)
C24 0.0185(19) 0.016(2) 0.0199(19) -0.0012(16) 0.0015(15) -0.0080(17)
C25 0.0130(18) 0.0096(18) 0.0197(19) -0.0060(15) 0.0011(15) -0.0031(15)
Cr2 0.0070(2) 0.0076(3) 0.0161(2) -0.0010(3) 0.00178(18) -0.0003(3)
C41 0.0170(17) 0.013(2) 0.0209(17) 0.0014(14) 0.0111(13) 0.0040(15)
C42 0.0071(15) 0.013(2) 0.034(2) -0.0048(16) 0.0086(14) -0.0002(15)
C43 0.0084(15) 0.021(2) 0.0275(19) -0.0082(18) -0.0016(13) 0.0076(17)
C44 0.022(2) 0.023(2) 0.0143(18) -0.0028(16) 0.0005(15) 0.0161(18)
C45 0.027(2) 0.0121(19) 0.031(2) 0.0082(17) 0.0132(18) 0.0104(18)
C46 0.0152(19) 0.0084(18) 0.031(2) -0.0060(16) 0.0072(15) -0.0004(16)
C47 0.0129(17) 0.017(2) 0.0189(18) -0.0046(15) 0.0004(14) 0.0025(16)
C51 0.0099(16) 0.0136(19) 0.024(2) -0.0045(15) -0.0004(14) 0.0069(15)
C52 0.0158(18) 0.0077(17) 0.0190(19) -0.0001(15) 0.0033(15) 0.0020(15)
C53 0.0205(19) 0.017(2) 0.0184(19) -0.0003(16) 0.0057(15) 0.0112(18)
C54 0.020(2) 0.021(2) 0.040(2) 0.0062(18) 0.0166(18) 0.0082(17)
C55 0.0060(17) 0.0120(18) 0.044(2) -0.0029(18) 0.0038(16) 0.0031(15)
C31 0.0175(18) 0.0082(18) 0.0196(18) -0.0041(14) 0.0025(14) -0.0045(15)
C32 0.021(2) 0.017(2) 0.025(2) -0.0051(17) 0.0079(16) -0.0048(16)
C33 0.037(2) 0.027(2) 0.0174(19) -0.0032(17) 0.0108(17) -0.011(2)
C34 0.042(2) 0.024(2) 0.0164(17) -0.0003(16) 0.0002(16) -0.0118(19)
C35 0.030(2) 0.019(2) 0.0224(18) -0.0035(15) -0.0040(15) 0.0026(17)
C36 0.0201(18) 0.0114(18) 0.0209(18) -0.0031(15) 0.0035(15) -0.0033(16)
C61 0.022(2) 0.0122(19) 0.0191(19) -0.0031(15) -0.0021(15) 0.0089(16)
C62 0.044(3) 0.016(2) 0.0197(19) 0.0013(16) 0.0051(18) 0.008(2)
C63 0.084(4) 0.023(3) 0.024(2) 0.0035(18) 0.018(2) 0.019(3)
C64 0.106(5) 0.040(3) 0.014(2) -0.002(2) 0.005(3) 0.044(3)
C65 0.073(4) 0.055(4) 0.026(3) -0.021(3) -0.020(3) 0.047(3)
C66 0.033(2) 0.033(3) 0.029(2) -0.0161(19) -0.0093(18) 0.019(2)

loop_
_atom_type_symbol
_atom_type_description
_atom_type_scat_dispersion_real
_atom_type_scat_dispersion_imag
_atom_type_scat_source
C C 0.0033 0.0016 'International Tables Vol C Tables 4.2.6.8 and 6.1.1.4'
H H 0.0000 0.0000 'International Tables Vol C Tables 4.2.6.8 and 6.1.1.4'
Cr Cr 0.3209 0.6236 'International Tables Vol C Tables 4.2.6.8 and 6.1.1.4'

loop_
_geom_angle_atom_site_label_1
_geom_angle_atom_site_label_2
_geom_angle_atom_site_label_3
_geom_angle
C41 Cr1 C42 38.07(14)
C41 Cr1 C44 93.78(14)
C42 Cr1 C44 71.82(15)
C41 Cr1 C52 111.53(14)
C42 Cr1 C52 99.25(15)
C44 Cr1 C52 125.64(15)
C41 Cr1 C47 37.84(14)
C42 Cr1 C47 71.71(14)
C44 Cr1 C47 93.45(15)
C52 Cr1 C47 135.77(15)
C41 Cr1 C43 71.58(14)
C42 Cr1 C43 37.85(14)
C44 Cr1 C43 38.02(16)
C52 Cr1 C43 105.16(16)
C47 Cr1 C43 93.42(14)
C41 Cr1 C46 71.65(14)
C42 Cr1 C46 94.00(14)
C44 Cr1 C46 71.54(15)
C52 Cr1 C46 160.98(14)
C47 Cr1 C46 37.82(15)
C43 Cr1 C46 93.67(16)
C41 Cr1 C55 118.68(15)
C42 Cr1 C55 146.63(16)
C44 Cr1 C55 141.54(16)
C52 Cr1 C55 63.46(15)
C47 Cr1 C55 100.11(15)
C43 Cr1 C55 166.33(15)
C46 Cr1 C55 98.19(15)
C41 Cr1 C45 93.76(15)
C42 Cr1 C45 93.95(15)
C44 Cr1 C45 37.78(16)
C52 Cr1 C45 152.40(15)
C47 Cr1 C45 71.48(16)
C43 Cr1 C45 71.61(17)
C46 Cr1 C45 37.92(16)
C55 Cr1 C45 114.52(16)
C41 Cr1 C54 156.54(15)
C42 Cr1 C54 158.90(17)
C44 Cr1 C54 107.79(16)
C52 Cr1 C54 63.21(16)
C47 Cr1 C54 128.79(16)
C43 Cr1 C54 131.57(15)
C46 Cr1 C54 105.99(16)
C55 Cr1 C54 37.87(16)
C45 Cr1 C54 97.70(16)
C41 Cr1 C53 148.23(16)
C42 Cr1 C53 121.44(15)
C44 Cr1 C53 100.36(14)
C52 Cr1 C53 38.11(15)
C47 Cr1 C53 163.35(14)
C43 Cr1 C53 103.19(15)
C46 Cr1 C53 139.89(16)
C55 Cr1 C53 63.26(15)
C45 Cr1 C53 114.75(15)
C54 Cr1 C53 37.46(16)
C41 Cr1 C51 97.49(14)
C42 Cr1 C51 110.67(15)
C44 Cr1 C51 163.49(15)
C52 Cr1 C51 38.40(13)
C47 Cr1 C51 102.86(14)
C43 Cr1 C51 136.42(16)
C46 Cr1 C51 123.57(14)
C55 Cr1 C51 38.05(15)
C45 Cr1 C51 151.93(16)
C54 Cr1 C51 63.70(15)
C53 Cr1 C51 64.04(15)
C17 C11 C12 128.2(3)
C17 C11 Cr2 71.21(19)
C12 C11 Cr2 70.60(19)
C17 C11 H11A 115.9
C12 C11 H11A 115.9
Cr2 C11 H11A 138.6
C13 C12 C11 128.4(3)
C13 C12 Cr2 71.53(19)
C11 C12 Cr2 71.20(19)
C13 C12 H12A 115.8
C11 C12 H12A 115.8
Cr2 C12 H12A 137.3
C12 C13 C14 128.7(4)
C12 C13 Cr2 70.5(2)
C14 C13 Cr2 71.1(2)
C12 C13 H13A 115.7
C14 C13 H13A 115.7
Cr2 C13 H13A 139.3
C15 C14 C13 128.6(4)
C15 C14 Cr2 71.2(2)
C13 C14 Cr2 71.0(2)
C15 C14 H14A 115.7
C13 C14 H14A 115.7
Cr2 C14 H14A 138.3
C14 C15 C16 129.0(4)
C14 C15 Cr2 71.2(2)
C16 C15 Cr2 71.4(2)
C14 C15 H15A 115.5
C16 C15 H15A 115.5
Cr2 C15 H15A 138.3
C15 C16 C17 128.3(4)
C15 C16 Cr2 71.1(2)
C17 C16 Cr2 70.7(2)
C15 C16 H16A 115.9
C17 C16 H16A 115.9
Cr2 C16 H16A 138.6
C11 C17 C16 128.7(3)
C11 C17 Cr2 70.9(2)
C16 C17 Cr2 71.2(2)
C11 C17 H17A 115.6
C16 C17 H17A 115.6
Cr2 C17 H17A 138.6
C25 C21 C22 107.1(3)
C25 C21 C31 125.9(3)
C22 C21 C31 126.9(3)
C25 C21 Cr2 69.9(2)
C22 C21 Cr2 70.4(2)
C31 C21 Cr2 127.8(2)
C23 C22 C21 108.3(3)
C23 C22 Cr2 71.5(2)
C21 C22 Cr2 71.4(2)
C23 C22 H22A 125.9
C21 C22 H22A 125.9
Cr2 C22 H22A 122.9
C22 C23 C24 107.7(3)
C22 C23 Cr2 70.7(2)
C24 C23 Cr2 70.4(2)
C22 C23 H23A 126.2
C24 C23 H23A 126.2
Cr2 C23 H23A 124.3
C25 C24 C23 108.7(4)
C25 C24 Cr2 70.9(2)
C23 C24 Cr2 71.6(2)
C25 C24 H24A 125.7
C23 C24 H24A 125.7
Cr2 C24 H24A 123.5
C24 C25 C21 108.3(3)
C24 C25 Cr2 71.4(2)
C21 C25 Cr2 71.8(2)
C24 C25 H25A 125.8
C21 C25 H25A 125.8
Cr2 C25 H25A 122.5
C12 Cr2 C11 38.20(13)
C12 Cr2 C17 71.88(14)
C11 Cr2 C17 37.92(13)
C12 Cr2 C13 37.94(13)
C11 Cr2 C13 71.74(13)
C17 Cr2 C13 93.49(14)
C12 Cr2 C14 71.78(14)
C11 Cr2 C14 93.80(13)
C17 Cr2 C14 93.39(14)
C13 Cr2 C14 37.86(14)
C12 Cr2 C25 99.73(14)
C11 Cr2 C25 113.08(14)
C17 Cr2 C25 137.79(14)
C13 Cr2 C25 104.49(16)
C14 Cr2 C25 124.01(15)
C12 Cr2 C15 93.81(14)
C11 Cr2 C15 93.70(14)
C17 Cr2 C15 71.42(14)
C13 Cr2 C15 71.31(15)
C14 Cr2 C15 37.62(15)
C25 Cr2 C15 150.50(14)
C12 Cr2 C16 94.02(14)
C11 Cr2 C16 71.81(14)
C17 Cr2 C16 38.02(14)
C13 Cr2 C16 93.32(16)
C14 Cr2 C16 71.13(15)
C25 Cr2 C16 162.18(14)
C15 Cr2 C16 37.59(15)
C12 Cr2 C24 123.11(15)
C11 Cr2 C24 149.91(15)
C17 Cr2 C24 162.26(15)
C13 Cr2 C24 104.25(15)
C14 Cr2 C24 100.32(15)
C25 Cr2 C24 37.69(14)
C15 Cr2 C24 113.64(15)
C16 Cr2 C24 137.98(15)
C12 Cr2 C22 144.81(14)
C11 Cr2 C22 116.76(14)
C17 Cr2 C22 98.89(14)
C13 Cr2 C22 167.18(16)
C14 Cr2 C22 143.41(14)
C25 Cr2 C22 63.82(15)
C15 Cr2 C22 115.87(15)
C16 Cr2 C22 98.48(15)
C24 Cr2 C22 63.44(15)
C12 Cr2 C23 160.95(15)
C11 Cr2 C23 154.45(15)
C17 Cr2 C23 126.34(14)
C13 Cr2 C23 133.68(14)
C14 Cr2 C23 109.07(14)
C25 Cr2 C23 63.48(14)
C15 Cr2 C23 97.58(14)
C16 Cr2 C23 104.32(15)
C24 Cr2 C23 37.94(15)
C22 Cr2 C23 37.84(14)
C12 Cr2 C21 109.64(14)
C11 Cr2 C21 97.58(13)
C17 Cr2 C21 104.14(13)
C13 Cr2 C21 134.81(16)
C14 Cr2 C21 162.02(15)
C25 Cr2 C21 38.24(14)
C15 Cr2 C21 153.76(14)
C16 Cr2 C21 125.77(14)
C24 Cr2 C21 63.40(14)
C22 Cr2 C21 38.15(14)
C23 Cr2 C21 63.50(14)
C47 C41 C42 128.8(3)
C47 C41 Cr1 71.4(2)
C42 C41 Cr1 71.1(2)
C47 C41 H41A 115.6
C42 C41 H41A 115.6
Cr1 C41 H41A 138.1
C43 C42 C41 128.1(4)
C43 C42 Cr1 71.3(2)
C41 C42 Cr1 70.8(2)
C43 C42 H42A 115.9
C41 C42 H42A 115.9
Cr1 C42 H42A 137.9
C42 C43 C44 128.7(4)
C42 C43 Cr1 70.9(2)
C44 C43 Cr1 70.9(2)
C42 C43 H43A 115.7
C44 C43 H43A 115.7
Cr1 C43 H43A 139.1
C45 C44 C43 128.7(4)
C45 C44 Cr1 71.3(2)
C43 C44 Cr1 71.1(2)
C45 C44 H44A 115.6
C43 C44 H44A 115.6
Cr1 C44 H44A 138.2
C44 C45 C46 128.5(4)
C44 C45 Cr1 70.9(2)
C46 C45 Cr1 71.0(2)
C44 C45 H45A 115.8
C46 C45 H45A 115.8
Cr1 C45 H45A 138.6
C47 C46 C45 128.3(4)
C47 C46 Cr1 71.0(2)
C45 C46 Cr1 71.1(2)
C47 C46 H46A 115.9
C45 C46 H46A 115.9
Cr1 C46 H46A 138.2
C41 C47 C46 128.9(3)
C41 C47 Cr1 70.8(2)
C46 C47 Cr1 71.2(2)
C41 C47 H47A 115.5
C46 C47 H47A 115.5
Cr1 C47 H47A 139.1
C55 C51 C52 106.3(3)
C55 C51 C61 128.2(3)
C52 C51 C61 125.4(4)
C55 C51 Cr1 70.5(2)
C52 C51 Cr1 70.2(2)
C61 C51 Cr1 126.3(3)
C53 C52 C51 108.6(3)
C53 C52 Cr1 71.5(2)
C51 C52 Cr1 71.4(2)
C53 C52 H52A 125.7
C51 C52 H52A 125.7
Cr1 C52 H52A 123.0
C54 C53 C52 107.7(3)
C54 C53 Cr1 71.1(2)
C52 C53 Cr1 70.4(2)
C54 C53 H53A 126.1
C52 C53 H53A 126.1
Cr1 C53 H53A 124.0
C53 C54 C55 108.5(4)
C53 C54 Cr1 71.4(2)
C55 C54 Cr1 70.7(2)
C53 C54 H54A 125.7
C55 C54 H54A 125.7
Cr1 C54 H54A 123.7
C54 C55 C51 108.8(4)
C54 C55 Cr1 71.4(2)
C51 C55 Cr1 71.5(2)
C54 C55 H55A 125.6
C51 C55 H55A 125.6
Cr1 C55 H55A 123.2
C36 C31 C32 118.0(3)
C36 C31 C21 121.3(3)
C32 C31 C21 120.6(3)
C33 C32 C31 120.3(4)
C33 C32 H32A 119.8
C31 C32 H32A 119.8
C34 C33 C32 120.3(4)
C34 C33 H33A 119.9
C32 C33 H33A 119.9
C33 C34 C35 120.1(4)
C33 C34 H34A 119.9
C35 C34 H34A 119.9
C36 C35 C34 119.6(4)
C36 C35 H35A 120.2
C34 C35 H35A 120.2
C35 C36 C31 121.7(4)
C35 C36 H36A 119.2
C31 C36 H36A 119.2
C62 C61 C66 118.5(4)
C62 C61 C51 121.0(3)
C66 C61 C51 120.4(4)
C61 C62 C63 121.7(4)
C61 C62 H62A 119.2
C63 C62 H62A 119.2
C64 C63 C62 118.8(5)
C64 C63 H63A 120.6
C62 C63 H63A 120.6
C63 C64 C65 120.8(5)
C63 C64 H64A 119.6
C65 C64 H64A 119.6
C64 C65 C66 120.0(5)
C64 C65 H65A 120.0
C66 C65 H65A 120.0
C65 C66 C61 120.1(5)
C65 C66 H66A 120.0
C61 C66 H66A 120.0

loop_
_geom_bond_atom_site_label_1
_geom_bond_atom_site_label_2
_geom_bond_distance
Cr1 C41 2.157(4)
Cr1 C42 2.160(3)
Cr1 C44 2.163(4)
Cr1 C52 2.164(4)
Cr1 C47 2.165(4)
Cr1 C43 2.166(3)
Cr1 C46 2.167(4)
Cr1 C55 2.168(4)
Cr1 C45 2.168(4)
Cr1 C54 2.176(4)
Cr1 C53 2.179(4)
Cr1 C51 2.181(4)
C11 C17 1.407(5)
C11 C12 1.414(5)
C11 Cr2 2.164(3)
C11 H11A 0.9500
C12 C13 1.406(5)
C12 Cr2 2.156(3)
C12 H12A 0.9500
C13 C14 1.408(5)
C13 Cr2 2.169(3)
C13 H13A 0.9500
C14 C15 1.400(6)
C14 Cr2 2.170(4)
C14 H14A 0.9500
C15 C16 1.400(5)
C15 Cr2 2.171(4)
C15 H15A 0.9500
C16 C17 1.415(5)
C16 Cr2 2.174(4)
C16 H16A 0.9500
C17 Cr2 2.168(4)
C17 H17A 0.9500
C21 C25 1.431(5)
C21 C22 1.431(5)
C21 C31 1.477(5)
C21 Cr2 2.196(4)
C22 C23 1.419(5)
C22 Cr2 2.183(4)
C22 H22A 0.9500
C23 C24 1.421(6)
C23 Cr2 2.193(4)
C23 H23A 0.9500
C24 C25 1.405(5)
C24 Cr2 2.178(4)
C24 H24A 0.9500
C25 Cr2 2.171(4)
C25 H25A 0.9500
C41 C47 1.401(5)
C41 C42 1.408(5)
C41 H41A 0.9500
C42 C43 1.403(5)
C42 H42A 0.9500
C43 C44 1.410(6)
C43 H43A 0.9500
C44 C45 1.402(6)
C44 H44A 0.9500
C45 C46 1.408(6)
C45 H45A 0.9500
C46 C47 1.404(6)
C46 H46A 0.9500
C47 H47A 0.9500
C51 C55 1.418(6)
C51 C52 1.429(5)
C51 C61 1.482(5)
C52 C53 1.418(5)
C52 H52A 0.9500
C53 C54 1.398(6)
C53 H53A 0.9500
C54 C55 1.409(6)
C54 H54A 0.9500
C55 H55A 0.9500
C31 C36 1.392(5)
C31 C32 1.402(5)
C32 C33 1.396(6)
C32 H32A 0.9500
C33 C34 1.379(6)
C33 H33A 0.9500
C34 C35 1.384(6)
C34 H34A 0.9500
C35 C36 1.383(5)
C35 H35A 0.9500
C36 H36A 0.9500
C61 C62 1.382(6)
C61 C66 1.400(5)
C62 C63 1.395(6)
C62 H62A 0.9500
C63 C64 1.377(8)
C63 H63A 0.9500
C64 C65 1.381(9)
C64 H64A 0.9500
C65 C66 1.393(7)
C65 H65A 0.9500
C66 H66A 0.9500

loop_
_geom_torsion_atom_site_label_1
_geom_torsion_atom_site_label_2
_geom_torsion_atom_site_label_3
_geom_torsion_atom_site_label_4
_geom_torsion
C17 C11 C12 C13 1.2(6)
Cr2 C11 C12 C13 45.8(3)
C17 C11 C12 Cr2 -44.6(3)
C11 C12 C13 C14 -2.0(6)
Cr2 C12 C13 C14 43.7(4)
C11 C12 C13 Cr2 -45.7(3)
C12 C13 C14 C15 1.2(7)
Cr2 C13 C14 C15 44.8(4)
C12 C13 C14 Cr2 -43.5(4)
C13 C14 C15 C16 0.0(7)
Cr2 C14 C15 C16 44.7(4)
C13 C14 C15 Cr2 -44.7(4)
C14 C15 C16 C17 -0.2(7)
Cr2 C15 C16 C17 44.4(4)
C14 C15 C16 Cr2 -44.6(4)
C12 C11 C17 C16 0.0(6)
Cr2 C11 C17 C16 -44.4(4)
C12 C11 C17 Cr2 44.4(3)
C15 C16 C17 C11 -0.2(6)
Cr2 C16 C17 C11 44.3(4)
C15 C16 C17 Cr2 -44.5(4)
C25 C21 C22 C23 1.7(4)
C31 C21 C22 C23 -174.4(3)
Cr2 C21 C22 C23 62.4(3)
C25 C21 C22 Cr2 -60.6(2)
C31 C21 C22 Cr2 123.2(4)
C21 C22 C23 C24 -1.2(4)
Cr2 C22 C23 C24 61.1(3)
C21 C22 C23 Cr2 -62.3(3)
C22 C23 C24 C25 0.3(4)
Cr2 C23 C24 C25 61.5(3)
C22 C23 C24 Cr2 -61.2(3)
C23 C24 C25 C21 0.8(4)
Cr2 C24 C25 C21 62.8(2)
C23 C24 C25 Cr2 -62.0(3)
C22 C21 C25 C24 -1.5(4)
C31 C21 C25 C24 174.7(3)
Cr2 C21 C25 C24 -62.5(3)
C22 C21 C25 Cr2 61.0(2)
C31 C21 C25 Cr2 -122.8(3)
C13 C12 Cr2 C11 -143.7(3)
C13 C12 Cr2 C17 -121.6(3)
C11 C12 Cr2 C17 22.1(2)
C11 C12 Cr2 C13 143.7(3)
C13 C12 Cr2 C14 -21.6(2)
C11 C12 Cr2 C14 122.1(2)
C13 C12 Cr2 C25 101.1(2)
C11 C12 Cr2 C25 -115.2(2)
C13 C12 Cr2 C15 -52.6(2)
C11 C12 Cr2 C15 91.1(2)
C13 C12 Cr2 C16 -90.2(2)
C11 C12 Cr2 C16 53.5(2)
C13 C12 Cr2 C24 69.0(3)
C11 C12 Cr2 C24 -147.3(2)
C13 C12 Cr2 C22 158.9(3)
C11 C12 Cr2 C22 -57.4(3)
C13 C12 Cr2 C23 74.1(5)
C11 C12 Cr2 C23 -142.2(4)
C13 C12 Cr2 C21 139.4(2)
C11 C12 Cr2 C21 -76.9(2)
C17 C11 Cr2 C12 144.4(3)
C12 C11 Cr2 C17 -144.4(3)
C17 C11 Cr2 C13 121.9(2)
C12 C11 Cr2 C13 -22.5(2)
C17 C11 Cr2 C14 90.6(2)
C12 C11 Cr2 C14 -53.8(2)
C17 C11 Cr2 C25 -139.7(2)
C12 C11 Cr2 C25 75.9(2)
C17 C11 Cr2 C15 52.9(2)
C12 C11 Cr2 C15 -91.5(2)
C17 C11 Cr2 C16 21.9(2)
C12 C11 Cr2 C16 -122.5(2)
C17 C11 Cr2 C24 -151.1(3)
C12 C11 Cr2 C24 64.4(4)
C17 C11 Cr2 C22 -68.5(2)
C12 C11 Cr2 C22 147.1(2)
C17 C11 Cr2 C23 -63.3(4)
C12 C11 Cr2 C23 152.3(3)
C17 C11 Cr2 C21 -103.3(2)
C12 C11 Cr2 C21 112.3(2)
C11 C17 Cr2 C12 -22.3(2)
C16 C17 Cr2 C12 122.6(2)
C16 C17 Cr2 C11 144.8(3)
C11 C17 Cr2 C13 -53.9(2)
C16 C17 Cr2 C13 90.9(2)
C11 C17 Cr2 C14 -91.8(2)
C16 C17 Cr2 C14 53.0(2)
C11 C17 Cr2 C25 62.2(3)
C16 C17 Cr2 C25 -152.9(2)
C11 C17 Cr2 C15 -122.8(2)
C16 C17 Cr2 C15 22.0(2)
C11 C17 Cr2 C16 -144.8(3)
C11 C17 Cr2 C24 127.4(5)
C16 C17 Cr2 C24 -87.7(5)
C11 C17 Cr2 C22 122.7(2)
C16 C17 Cr2 C22 -92.4(2)
C11 C17 Cr2 C23 151.4(2)
C16 C17 Cr2 C23 -63.7(3)
C11 C17 Cr2 C21 84.1(2)
C16 C17 Cr2 C21 -131.0(2)
C14 C13 Cr2 C12 -145.2(3)
C12 C13 Cr2 C11 22.7(2)
C14 C13 Cr2 C11 -122.6(2)
C12 C13 Cr2 C17 54.2(2)
C14 C13 Cr2 C17 -91.0(2)
C12 C13 Cr2 C14 145.2(3)
C12 C13 Cr2 C25 -87.3(2)
C14 C13 Cr2 C25 127.5(2)
C12 C13 Cr2 C15 123.2(2)
C14 C13 Cr2 C15 -22.0(2)
C12 C13 Cr2 C16 92.3(2)
C14 C13 Cr2 C16 -52.9(2)
C12 C13 Cr2 C24 -126.2(2)
C14 C13 Cr2 C24 88.5(2)
C12 C13 Cr2 C22 -110.7(6)
C14 C13 Cr2 C22 104.1(7)
C12 C13 Cr2 C23 -154.3(2)
C14 C13 Cr2 C23 60.5(3)
C12 C13 Cr2 C21 -59.7(3)
C14 C13 Cr2 C21 155.0(2)
C15 C14 Cr2 C12 -122.8(2)
C13 C14 Cr2 C12 21.7(2)
C15 C14 Cr2 C11 -91.1(2)
C13 C14 Cr2 C11 53.3(2)
C15 C14 Cr2 C17 -53.1(2)
C13 C14 Cr2 C17 91.3(2)
C15 C14 Cr2 C13 -144.5(3)
C15 C14 Cr2 C25 147.6(2)
C13 C14 Cr2 C25 -67.9(3)
C13 C14 Cr2 C15 144.5(3)
C15 C14 Cr2 C16 -21.8(2)
C13 C14 Cr2 C16 122.6(2)
C15 C14 Cr2 C24 115.6(2)
C13 C14 Cr2 C24 -100.0(2)
C15 C14 Cr2 C22 56.7(3)
C13 C14 Cr2 C22 -158.8(3)
C15 C14 Cr2 C23 77.3(2)
C13 C14 Cr2 C23 -138.2(2)
C15 C14 Cr2 C21 139.6(4)
C13 C14 Cr2 C21 -75.9(5)
C24 C25 Cr2 C12 -133.2(2)
C21 C25 Cr2 C12 109.5(2)
C24 C25 Cr2 C11 -170.7(2)
C21 C25 Cr2 C11 72.0(2)
C24 C25 Cr2 C17 153.1(2)
C21 C25 Cr2 C17 35.8(3)
C24 C25 Cr2 C13 -94.7(2)
C21 C25 Cr2 C13 148.0(2)
C24 C25 Cr2 C14 -58.7(3)
C21 C25 Cr2 C14 -176.0(2)
C24 C25 Cr2 C15 -17.1(4)
C21 C25 Cr2 C15 -134.4(3)
C24 C25 Cr2 C16 86.8(5)
C21 C25 Cr2 C16 -30.5(6)
C21 C25 Cr2 C24 -117.3(3)
C24 C25 Cr2 C22 79.7(2)
C21 C25 Cr2 C22 -37.6(2)
C24 C25 Cr2 C23 37.3(2)
C21 C25 Cr2 C23 -80.1(2)
C24 C25 Cr2 C21 117.3(3)
C14 C15 Cr2 C12 53.1(2)
C16 C15 Cr2 C12 -91.6(2)
C14 C15 Cr2 C11 91.4(2)
C16 C15 Cr2 C11 -53.4(2)
C14 C15 Cr2 C17 122.6(2)
C16 C15 Cr2 C17 -22.2(2)
C14 C15 Cr2 C13 22.1(2)
C16 C15 Cr2 C13 -122.7(2)
C16 C15 Cr2 C14 -144.8(3)
C14 C15 Cr2 C25 -64.4(4)
C16 C15 Cr2 C25 150.9(3)
C14 C15 Cr2 C16 144.8(3)
C14 C15 Cr2 C24 -75.7(2)
C16 C15 Cr2 C24 139.5(2)
C14 C15 Cr2 C22 -146.4(2)
C16 C15 Cr2 C22 68.8(2)
C14 C15 Cr2 C23 -111.5(2)
C16 C15 Cr2 C23 103.7(2)
C14 C15 Cr2 C21 -153.1(3)
C16 C15 Cr2 C21 62.1(4)
C15 C16 Cr2 C12 91.0(2)
C17 C16 Cr2 C12 -53.4(2)
C15 C16 Cr2 C11 122.6(2)
C17 C16 Cr2 C11 -21.9(2)
C15 C16 Cr2 C17 144.4(3)
C15 C16 Cr2 C13 53.0(2)
C17 C16 Cr2 C13 -91.4(2)
C15 C16 Cr2 C14 21.8(2)
C17 C16 Cr2 C14 -122.6(2)
C15 C16 Cr2 C25 -128.4(4)
C17 C16 Cr2 C25 87.2(5)
C17 C16 Cr2 C15 -144.4(3)
C15 C16 Cr2 C24 -62.6(3)
C17 C16 Cr2 C24 152.9(2)
C15 C16 Cr2 C22 -122.0(2)
C17 C16 Cr2 C22 93.6(2)
C15 C16 Cr2 C23 -83.8(2)
C17 C16 Cr2 C23 131.8(2)
C15 C16 Cr2 C21 -151.2(2)
C17 C16 Cr2 C21 64.4(3)
C25 C24 Cr2 C12 59.1(3)
C23 C24 Cr2 C12 177.3(2)
C25 C24 Cr2 C11 17.3(4)
C23 C24 Cr2 C11 135.5(3)
C25 C24 Cr2 C17 -86.0(5)
C23 C24 Cr2 C17 32.2(6)
C25 C24 Cr2 C13 95.4(3)
C23 C24 Cr2 C13 -146.4(2)
C25 C24 Cr2 C14 134.0(2)
C23 C24 Cr2 C14 -107.8(2)
C23 C24 Cr2 C25 118.2(3)
C25 C24 Cr2 C15 170.9(2)
C23 C24 Cr2 C15 -70.9(3)
C25 C24 Cr2 C16 -152.8(2)
C23 C24 Cr2 C16 -34.6(3)
C25 C24 Cr2 C22 -80.8(2)
C23 C24 Cr2 C22 37.4(2)
C25 C24 Cr2 C23 -118.2(3)
C25 C24 Cr2 C21 -37.9(2)
C23 C24 Cr2 C21 80.2(2)
C23 C22 Cr2 C12 -148.0(3)
C21 C22 Cr2 C12 -30.5(4)
C23 C22 Cr2 C11 176.3(2)
C21 C22 Cr2 C11 -66.2(2)
C23 C22 Cr2 C17 140.9(2)
C21 C22 Cr2 C17 -101.6(2)
C23 C22 Cr2 C13 -54.3(7)
C21 C22 Cr2 C13 63.1(7)
C23 C22 Cr2 C14 32.8(4)
C21 C22 Cr2 C14 150.3(3)
C23 C22 Cr2 C25 -79.7(2)
C21 C22 Cr2 C25 37.7(2)
C23 C22 Cr2 C15 67.3(3)
C21 C22 Cr2 C15 -175.2(2)
C23 C22 Cr2 C16 102.5(2)
C21 C22 Cr2 C16 -140.1(2)
C23 C22 Cr2 C24 -37.5(2)
C21 C22 Cr2 C24 80.0(2)
C21 C22 Cr2 C23 117.5(3)
C23 C22 Cr2 C21 -117.5(3)
C22 C23 Cr2 C12 110.7(5)
C24 C23 Cr2 C12 -7.0(6)
C22 C23 Cr2 C11 -7.7(5)
C24 C23 Cr2 C11 -125.4(4)
C22 C23 Cr2 C17 -50.6(3)
C24 C23 Cr2 C17 -168.4(2)
C22 C23 Cr2 C13 165.6(3)
C24 C23 Cr2 C13 47.8(3)
C22 C23 Cr2 C14 -160.0(2)
C24 C23 Cr2 C14 82.2(3)
C22 C23 Cr2 C25 80.7(2)
C24 C23 Cr2 C25 -37.0(2)
C22 C23 Cr2 C15 -123.1(2)
C24 C23 Cr2 C15 119.2(2)
C22 C23 Cr2 C16 -85.4(3)
C24 C23 Cr2 C16 156.9(2)
C22 C23 Cr2 C24 117.7(3)
C24 C23 Cr2 C22 -117.7(3)
C22 C23 Cr2 C21 37.8(2)
C24 C23 Cr2 C21 -80.0(2)
C25 C21 Cr2 C12 -80.6(2)
C22 C21 Cr2 C12 161.9(2)
C31 C21 Cr2 C12 39.8(4)
C25 C21 Cr2 C11 -118.0(2)
C22 C21 Cr2 C11 124.5(2)
C31 C21 Cr2 C11 2.4(3)
C25 C21 Cr2 C17 -156.1(2)
C22 C21 Cr2 C17 86.4(2)
C31 C21 Cr2 C17 -35.6(3)
C25 C21 Cr2 C13 -46.3(3)
C22 C21 Cr2 C13 -163.8(2)
C31 C21 Cr2 C13 74.2(4)
C25 C21 Cr2 C14 10.8(5)
C22 C21 Cr2 C14 -106.7(5)
C31 C21 Cr2 C14 131.2(4)
C22 C21 Cr2 C25 -117.5(3)
C31 C21 Cr2 C25 120.5(4)
C25 C21 Cr2 C15 127.3(3)
C22 C21 Cr2 C15 9.8(4)
C31 C21 Cr2 C15 -112.2(4)
C25 C21 Cr2 C16 169.0(2)
C22 C21 Cr2 C16 51.5(3)
C31 C21 Cr2 C16 -70.6(4)
C25 C21 Cr2 C24 37.4(2)
C22 C21 Cr2 C24 -80.1(2)
C31 C21 Cr2 C24 157.9(4)
C25 C21 Cr2 C22 117.5(3)
C31 C21 Cr2 C22 -122.0(4)
C25 C21 Cr2 C23 80.0(2)
C22 C21 Cr2 C23 -37.5(2)
C31 C21 Cr2 C23 -159.5(4)
C42 Cr1 C41 C47 -144.5(3)
C44 Cr1 C41 C47 -90.8(2)
C52 Cr1 C41 C47 138.4(2)
C43 Cr1 C41 C47 -122.1(2)
C46 Cr1 C41 C47 -21.6(2)
C55 Cr1 C41 C47 67.8(3)
C45 Cr1 C41 C47 -52.9(2)
C54 Cr1 C41 C47 66.4(5)
C53 Cr1 C41 C47 152.6(3)
C51 Cr1 C41 C47 101.3(2)
C44 Cr1 C41 C42 53.7(2)
C52 Cr1 C41 C42 -77.1(2)
C47 Cr1 C41 C42 144.5(3)
C43 Cr1 C41 C42 22.4(2)
C46 Cr1 C41 C42 122.9(2)
C55 Cr1 C41 C42 -147.7(2)
C45 Cr1 C41 C42 91.6(2)
C54 Cr1 C41 C42 -149.1(4)
C53 Cr1 C41 C42 -62.9(3)
C51 Cr1 C41 C42 -114.2(2)
C47 C41 C42 C43 -0.3(6)
Cr1 C41 C42 C43 -45.2(4)
C47 C41 C42 Cr1 44.9(4)
C41 Cr1 C42 C43 143.9(3)
C44 Cr1 C42 C43 21.8(2)
C52 Cr1 C42 C43 -102.8(2)
C47 Cr1 C42 C43 121.9(3)
C46 Cr1 C42 C43 90.8(2)
C55 Cr1 C42 C43 -157.7(3)
C45 Cr1 C42 C43 52.8(3)
C54 Cr1 C42 C43 -70.7(5)
C53 Cr1 C42 C43 -69.4(3)
C51 Cr1 C42 C43 -140.9(2)
C44 Cr1 C42 C41 -122.1(2)
C52 Cr1 C42 C41 113.3(2)
C47 Cr1 C42 C41 -22.0(2)
C43 Cr1 C42 C41 -143.9(3)
C46 Cr1 C42 C41 -53.0(2)
C55 Cr1 C42 C41 58.4(4)
C45 Cr1 C42 C41 -91.1(2)
C54 Cr1 C42 C41 145.4(4)
C53 Cr1 C42 C41 146.7(2)
C51 Cr1 C42 C41 75.2(2)
C41 C42 C43 C44 1.2(7)
Cr1 C42 C43 C44 -43.8(4)
C41 C42 C43 Cr1 45.0(4)
C41 Cr1 C43 C42 -22.5(2)
C44 Cr1 C43 C42 -145.1(4)
C52 Cr1 C43 C42 85.6(2)
C47 Cr1 C43 C42 -53.9(2)
C46 Cr1 C43 C42 -91.8(2)
C55 Cr1 C43 C42 117.9(7)
C45 Cr1 C43 C42 -123.1(3)
C54 Cr1 C43 C42 153.0(2)
C53 Cr1 C43 C42 124.9(2)
C51 Cr1 C43 C42 58.8(3)
C41 Cr1 C43 C44 122.6(3)
C42 Cr1 C43 C44 145.1(4)
C52 Cr1 C43 C44 -129.3(2)
C47 Cr1 C43 C44 91.2(2)
C46 Cr1 C43 C44 53.3(2)
C55 Cr1 C43 C44 -96.9(7)
C45 Cr1 C43 C44 22.0(2)
C54 Cr1 C43 C44 -61.9(3)
C53 Cr1 C43 C44 -90.0(2)
C51 Cr1 C43 C44 -156.1(2)
C42 C43 C44 C45 -1.0(7)
Cr1 C43 C44 C45 -44.8(4)
C42 C43 C44 Cr1 43.8(4)
C41 Cr1 C44 C45 91.3(2)
C42 Cr1 C44 C45 122.8(3)
C52 Cr1 C44 C45 -148.7(2)
C47 Cr1 C44 C45 53.3(2)
C43 Cr1 C44 C45 144.5(4)
C46 Cr1 C44 C45 22.0(2)
C55 Cr1 C44 C45 -57.7(3)
C54 Cr1 C44 C45 -79.4(3)
C53 Cr1 C44 C45 -117.3(2)
C51 Cr1 C44 C45 -135.7(5)
C41 Cr1 C44 C43 -53.2(2)
C42 Cr1 C44 C43 -21.7(2)
C52 Cr1 C44 C43 66.8(3)
C47 Cr1 C44 C43 -91.1(2)
C46 Cr1 C44 C43 -122.5(3)
C55 Cr1 C44 C43 157.8(3)
C45 Cr1 C44 C43 -144.5(4)
C54 Cr1 C44 C43 136.1(2)
C53 Cr1 C44 C43 98.2(2)
C51 Cr1 C44 C43 79.8(6)
C43 C44 C45 C46 0.4(7)
Cr1 C44 C45 C46 -44.4(4)
C43 C44 C45 Cr1 44.8(4)
C41 Cr1 C45 C44 -91.3(2)
C42 Cr1 C45 C44 -53.2(2)
C52 Cr1 C45 C44 65.5(4)
C47 Cr1 C45 C44 -122.4(3)
C43 Cr1 C45 C44 -22.2(2)
C46 Cr1 C45 C44 -144.6(4)
C55 Cr1 C45 C44 144.7(2)
C54 Cr1 C45 C44 109.2(2)
C53 Cr1 C45 C44 74.2(3)
C51 Cr1 C45 C44 155.0(3)
C41 Cr1 C45 C46 53.3(2)
C42 Cr1 C45 C46 91.4(2)
C44 Cr1 C45 C46 144.6(4)
C52 Cr1 C45 C46 -149.9(3)
C47 Cr1 C45 C46 22.2(2)
C43 Cr1 C45 C46 122.5(3)
C55 Cr1 C45 C46 -70.7(3)
C54 Cr1 C45 C46 -106.2(2)
C53 Cr1 C45 C46 -141.1(2)
C51 Cr1 C45 C46 -60.3(4)
C44 C45 C46 C47 -0.4(7)
Cr1 C45 C46 C47 -44.8(4)
C44 C45 C46 Cr1 44.4(4)
C41 Cr1 C46 C47 21.6(2)
C42 Cr1 C46 C47 52.9(2)
C44 Cr1 C46 C47 122.2(2)
C52 Cr1 C46 C47 -81.3(5)
C43 Cr1 C46 C47 90.8(2)
C55 Cr1 C46 C47 -96.0(2)
C45 Cr1 C46 C47 144.2(3)
C54 Cr1 C46 C47 -133.9(2)
C53 Cr1 C46 C47 -153.6(2)
C51 Cr1 C46 C47 -65.2(3)
C41 Cr1 C46 C45 -122.6(3)
C42 Cr1 C46 C45 -91.3(2)
C44 Cr1 C46 C45 -22.0(2)
C52 Cr1 C46 C45 134.5(4)
C47 Cr1 C46 C45 -144.2(3)
C43 Cr1 C46 C45 -53.4(3)
C55 Cr1 C46 C45 119.8(2)
C54 Cr1 C46 C45 81.9(3)
C53 Cr1 C46 C45 62.2(3)
C51 Cr1 C46 C45 150.6(2)
C42 C41 C47 C46 -0.9(6)
Cr1 C41 C47 C46 43.9(4)
C42 C41 C47 Cr1 -44.8(4)
C45 C46 C47 C41 1.0(7)
Cr1 C46 C47 C41 -43.8(4)
C45 C46 C47 Cr1 44.8(4)
C42 Cr1 C47 C41 22.2(2)
C44 Cr1 C47 C41 91.7(2)
C52 Cr1 C47 C41 -62.3(3)
C43 Cr1 C47 C41 53.6(2)
C46 Cr1 C47 C41 145.2(3)
C55 Cr1 C47 C41 -124.4(2)
C45 Cr1 C47 C41 122.9(2)
C54 Cr1 C47 C41 -152.1(2)
C53 Cr1 C47 C41 -122.2(5)
C51 Cr1 C47 C41 -85.6(2)
C41 Cr1 C47 C46 -145.2(3)
C42 Cr1 C47 C46 -123.1(2)
C44 Cr1 C47 C46 -53.5(2)
C52 Cr1 C47 C46 152.5(2)
C43 Cr1 C47 C46 -91.6(2)
C55 Cr1 C47 C46 90.4(2)
C45 Cr1 C47 C46 -22.3(2)
C54 Cr1 C47 C46 62.7(3)
C53 Cr1 C47 C46 92.6(6)
C51 Cr1 C47 C46 129.1(2)
C41 Cr1 C51 C55 -128.1(2)
C42 Cr1 C51 C55 -165.1(2)
C44 Cr1 C51 C55 99.2(6)
C52 Cr1 C51 C55 116.4(3)
C47 Cr1 C51 C55 -90.0(2)
C43 Cr1 C51 C55 160.8(2)
C46 Cr1 C51 C55 -55.2(3)
C45 Cr1 C51 C55 -15.3(4)
C54 Cr1 C51 C55 37.1(2)
C53 Cr1 C51 C55 79.0(3)
C41 Cr1 C51 C52 115.5(2)
C42 Cr1 C51 C52 78.5(2)
C44 Cr1 C51 C52 -17.2(6)
C47 Cr1 C51 C52 153.6(2)
C43 Cr1 C51 C52 44.4(3)
C46 Cr1 C51 C52 -171.6(2)
C55 Cr1 C51 C52 -116.4(3)
C45 Cr1 C51 C52 -131.8(3)
C54 Cr1 C51 C52 -79.3(3)
C53 Cr1 C51 C52 -37.4(2)
C41 Cr1 C51 C61 -4.5(3)
C42 Cr1 C51 C61 -41.4(4)
C44 Cr1 C51 C61 -137.1(5)
C52 Cr1 C51 C61 -119.9(4)
C47 Cr1 C51 C61 33.6(4)
C43 Cr1 C51 C61 -75.6(4)
C46 Cr1 C51 C61 68.4(4)
C55 Cr1 C51 C61 123.7(4)
C45 Cr1 C51 C61 108.3(4)
C54 Cr1 C51 C61 160.8(4)
C53 Cr1 C51 C61 -157.3(4)
C55 C51 C52 C53 0.7(4)
C61 C51 C52 C53 -176.7(3)
Cr1 C51 C52 C53 62.2(3)
C55 C51 C52 Cr1 -61.6(3)
C61 C51 C52 Cr1 121.1(4)
C41 Cr1 C52 C53 168.0(2)
C42 Cr1 C52 C53 130.4(2)
C44 Cr1 C52 C53 56.2(3)
C47 Cr1 C52 C53 -156.3(2)
C43 Cr1 C52 C53 92.1(2)
C46 Cr1 C52 C53 -96.0(5)
C55 Cr1 C52 C53 -79.7(2)
C45 Cr1 C52 C53 12.9(5)
C54 Cr1 C52 C53 -37.1(2)
C51 Cr1 C52 C53 -117.8(3)
C41 Cr1 C52 C51 -74.2(2)
C42 Cr1 C52 C51 -111.7(2)
C44 Cr1 C52 C51 174.1(2)
C47 Cr1 C52 C51 -38.5(3)
C43 Cr1 C52 C51 -150.0(2)
C46 Cr1 C52 C51 21.8(6)
C55 Cr1 C52 C51 38.1(2)
C45 Cr1 C52 C51 130.7(3)
C54 Cr1 C52 C51 80.7(2)
C53 Cr1 C52 C51 117.8(3)
C51 C52 C53 C54 -0.5(4)
Cr1 C52 C53 C54 61.7(3)
C51 C52 C53 Cr1 -62.2(3)
C41 Cr1 C53 C54 -139.2(3)
C42 Cr1 C53 C54 -179.3(2)
C44 Cr1 C53 C54 105.8(3)
C52 Cr1 C53 C54 -117.6(3)
C47 Cr1 C53 C54 -39.8(7)
C43 Cr1 C53 C54 144.6(3)
C46 Cr1 C53 C54 32.2(3)
C55 Cr1 C53 C54 -37.3(2)
C45 Cr1 C53 C54 69.0(3)
C51 Cr1 C53 C54 -79.9(3)
C41 Cr1 C53 C52 -21.6(4)
C42 Cr1 C53 C52 -61.7(3)
C44 Cr1 C53 C52 -136.6(2)
C47 Cr1 C53 C52 77.8(6)
C43 Cr1 C53 C52 -97.9(2)
C46 Cr1 C53 C52 149.8(2)
C55 Cr1 C53 C52 80.3(2)
C45 Cr1 C53 C52 -173.4(2)
C54 Cr1 C53 C52 117.6(3)
C51 Cr1 C53 C52 37.7(2)
C52 C53 C54 C55 0.1(4)
Cr1 C53 C54 C55 61.3(3)
C52 C53 C54 Cr1 -61.2(3)
C41 Cr1 C54 C53 120.3(4)
C42 Cr1 C54 C53 1.7(6)
C44 Cr1 C54 C53 -83.8(3)
C52 Cr1 C54 C53 37.8(2)
C47 Cr1 C54 C53 166.4(2)
C43 Cr1 C54 C53 -49.0(3)
C46 Cr1 C54 C53 -159.1(2)
C55 Cr1 C54 C53 118.2(4)
C45 Cr1 C54 C53 -121.2(2)
C51 Cr1 C54 C53 80.9(3)
C41 Cr1 C54 C55 2.0(5)
C42 Cr1 C54 C55 -116.5(5)
C44 Cr1 C54 C55 158.0(2)
C52 Cr1 C54 C55 -80.4(3)
C47 Cr1 C54 C55 48.2(3)
C43 Cr1 C54 C55 -167.2(3)
C46 Cr1 C54 C55 82.7(3)
C45 Cr1 C54 C55 120.6(3)
C53 Cr1 C54 C55 -118.2(4)
C51 Cr1 C54 C55 -37.3(2)
C53 C54 C55 C51 0.3(5)
Cr1 C54 C55 C51 62.0(3)
C53 C54 C55 Cr1 -61.7(3)
C52 C51 C55 C54 -0.6(4)
C61 C51 C55 C54 176.6(4)
Cr1 C51 C55 C54 -62.0(3)
C52 C51 C55 Cr1 61.4(2)
C61 C51 C55 Cr1 -121.4(4)
C41 Cr1 C55 C54 -179.1(2)
C42 Cr1 C55 C54 144.1(3)
C44 Cr1 C55 C54 -35.0(4)
C52 Cr1 C55 C54 79.7(3)
C47 Cr1 C55 C54 -143.8(3)
C43 Cr1 C55 C54 44.4(8)
C46 Cr1 C55 C54 -105.6(3)
C45 Cr1 C55 C54 -69.7(3)
C53 Cr1 C55 C54 36.9(3)
C51 Cr1 C55 C54 118.2(4)
C41 Cr1 C55 C51 62.8(3)
C42 Cr1 C55 C51 26.0(4)
C44 Cr1 C55 C51 -153.2(3)
C52 Cr1 C55 C51 -38.4(2)
C47 Cr1 C55 C51 98.0(2)
C43 Cr1 C55 C51 -73.7(8)
C46 Cr1 C55 C51 136.3(2)
C45 Cr1 C55 C51 172.1(2)
C54 Cr1 C55 C51 -118.2(4)
C53 Cr1 C55 C51 -81.3(3)
C25 C21 C31 C36 23.6(5)
C22 C21 C31 C36 -161.0(4)
Cr2 C21 C31 C36 -67.9(4)
C25 C21 C31 C32 -153.1(4)
C22 C21 C31 C32 22.3(6)
Cr2 C21 C31 C32 115.4(4)
C36 C31 C32 C33 -1.4(6)
C21 C31 C32 C33 175.4(3)
C31 C32 C33 C34 0.3(6)
C32 C33 C34 C35 1.0(6)
C33 C34 C35 C36 -1.1(6)
C34 C35 C36 C31 0.0(6)
C32 C31 C36 C35 1.2(6)
C21 C31 C36 C35 -175.5(3)
C55 C51 C61 C62 166.8(4)
C52 C51 C61 C62 -16.4(6)
Cr1 C51 C61 C62 73.9(5)
C55 C51 C61 C66 -15.8(6)
C52 C51 C61 C66 161.0(4)
Cr1 C51 C61 C66 -108.7(4)
C66 C61 C62 C63 -2.0(6)
C51 C61 C62 C63 175.5(4)
C61 C62 C63 C64 0.8(7)
C62 C63 C64 C65 0.4(7)
C63 C64 C65 C66 -0.4(7)
C64 C65 C66 C61 -0.9(7)
C62 C61 C66 C65 2.0(6)
C51 C61 C66 C65 -175.5(4)
